data_7040207
loop_
_publ_author_name
'Saad, Fawaz A.'
'Knight, James C.'
'Kariuki, Benson M.'
'Amoroso, Angelo J.'

_publ_section_title
;
 Co-ordination behaviour of a novel tristhiourea tripodal ligand;
 structural variations in a series of transition metal complexes.
;
_journal_issue 25
_journal_name_full 'Dalton transactions (Cambridge, England : 2003)'
_journal_page_first 10280
_journal_page_last 10288
_journal_paper_doi 10.1039/c6dt01148a
_journal_volume 45
_journal_year 2016
_chemical_formula_sum 'C51.2 H50.6 Cl2 N14.6 Ni O11.4 S3'
_chemical_formula_weight 1278.65
_chemical_name_systematic
;
 ?
;
_space_group_crystal_system triclinic
_space_group_IT_number 2
_space_group_name_Hall '-P 1'
_space_group_name_H-M_alt 'P -1'
_symmetry_space_group_name_Hall '-P 1'
_symmetry_space_group_name_H-M 'P -1'
_atom_sites_solution_hydrogens geom
_audit_creation_method SHELXL-2013
_audit_update_record
;
2016-03-22 deposited with the CCDC.
2016-05-20 downloaded from the CCDC.
;
_cell_angle_alpha 107.831(2)
_cell_angle_beta 97.828(2)
_cell_angle_gamma 94.342(2)
_cell_formula_units_Z 2
_cell_length_a 13.8450(5)
_cell_length_b 14.6430(5)
_cell_length_c 15.8030(6)
_cell_measurement_reflns_used 6566
_cell_measurement_temperature 293(2)
_cell_measurement_theta_max 27.57
_cell_measurement_theta_min 2.92
_cell_volume 2997.95(19)
_computing_cell_refinement 'HKL Scalepack (Otwinowski & Minor 1997)'
_computing_data_collection 'Collect (Nonius BV, 1997-2000)'
_computing_data_reduction 'HKL Denzo and Scalepack (Otwinowski & Minor 1997)'
_computing_molecular_graphics 'Ortep-3 for Windows (Farrugia, 1997)'
_computing_publication_material 'WinGX publication routines (Farrugia, 1999)'
_computing_structure_refinement 'SHELXL-2013 (Sheldrick, 2013)'
_computing_structure_solution 'SHELXS-86 (Sheldrick, 1986)'
_diffrn_ambient_temperature 293(2)
_diffrn_measured_fraction_theta_full 0.993
_diffrn_measured_fraction_theta_max 0.975
_diffrn_measurement_device_type KappaCCD
_diffrn_measurement_method CCD
_diffrn_radiation_type MoK\a
_diffrn_radiation_wavelength 0.71073
_diffrn_reflns_av_R_equivalents 0.1043
_diffrn_reflns_av_unetI/netI 0.1650
_diffrn_reflns_Laue_measured_fraction_full 0.993
_diffrn_reflns_Laue_measured_fraction_max 0.975
_diffrn_reflns_limit_h_max 17
_diffrn_reflns_limit_h_min -18
_diffrn_reflns_limit_k_max 18
_diffrn_reflns_limit_k_min -18
_diffrn_reflns_limit_l_max 20
_diffrn_reflns_limit_l_min -20
_diffrn_reflns_number 25225
_diffrn_reflns_point_group_measured_fraction_full 0.993
_diffrn_reflns_point_group_measured_fraction_max 0.975
_diffrn_reflns_theta_full 25.242
_diffrn_reflns_theta_max 27.570
_diffrn_reflns_theta_min 2.921
_diffrn_source 'fine-focus sealed tube'
_exptl_absorpt_coefficient_mu 0.587
_exptl_absorpt_correction_T_max 0.9436
_exptl_absorpt_correction_T_min 0.8671
_exptl_absorpt_correction_type empirical
_exptl_absorpt_process_details Denzo/Scalepack
_exptl_crystal_colour green
_exptl_crystal_density_diffrn 1.416
_exptl_crystal_description needle
_exptl_crystal_F_000 1322
_exptl_crystal_size_max 0.250
_exptl_crystal_size_mid 0.150
_exptl_crystal_size_min 0.100
_refine_diff_density_max 0.785
_refine_diff_density_min -0.559
_refine_diff_density_rms 0.096
_refine_ls_extinction_method none
_refine_ls_goodness_of_fit_ref 1.031
_refine_ls_hydrogen_treatment constr
_refine_ls_matrix_type full
_refine_ls_number_parameters 838
_refine_ls_number_reflns 13501
_refine_ls_number_restraints 272
_refine_ls_restrained_S_all 1.051
_refine_ls_R_factor_all 0.1942
_refine_ls_R_factor_gt 0.0931
_refine_ls_shift/su_max 0.001
_refine_ls_shift/su_mean 0.000
_refine_ls_structure_factor_coef Fsqd
_refine_ls_weighting_details 'w=1/[\s^2^(Fo^2^)+(0.1189P)^2^+0.6118P] where P=(Fo^2^+2Fc^2^)/3'
_refine_ls_weighting_scheme calc
_refine_ls_wR_factor_gt 0.2129
_refine_ls_wR_factor_ref 0.2617
_reflns_Friedel_coverage 0.000
_reflns_number_gt 6559
_reflns_number_total 13501
_reflns_threshold_expression 'I > 2\s(I)'
_cod_data_source_file c6dt01148a2.cif
_cod_data_source_block aja0821
_cod_original_formula_sum 'C51.20 H50.60 Cl2 N14.60 Ni O11.40 S3'
_cod_database_code 7040207
_shelx_space_group_comment
;
The symmetry employed for this shelxl refinement is uniquely defined
by the following loop, which should always be used as a source of
symmetry information in preference to the above space-group names.
They are only intended as comments.
;
_shelx_estimated_absorpt_t_min 0.867
_shelx_estimated_absorpt_t_max 0.944
_shelxl_version_number 2013-4

loop_
_space_group_symop_operation_xyz
'x, y, z'
'-x, -y, -z'

loop_
_atom_site_label
_atom_site_type_symbol
_atom_site_fract_x
_atom_site_fract_y
_atom_site_fract_z
_atom_site_U_iso_or_equiv
_atom_site_adp_type
_atom_site_occupancy
_atom_site_site_symmetry_order
_atom_site_calc_flag
_atom_site_refinement_flags_posn
_atom_site_refinement_flags_adp
_atom_site_refinement_flags_occupancy
_atom_site_disorder_assembly
_atom_site_disorder_group
C1 C 0.1362(5) 0.0453(4) 0.6047(4) 0.0478(15) Uani 1 1 d . . . A 1
H1A H 0.1168 -0.0072 0.5484 0.057 Uiso 1 1 calc R U . A 1
H1B H 0.1237 0.1050 0.5932 0.057 Uiso 1 1 calc R U . A 1
C2 C 0.0754(5) 0.0305(4) 0.6715(4) 0.0419(14) Uani 1 1 d . . . A 1
C3 C -0.0191(5) -0.0169(4) 0.6450(4) 0.0528(16) Uani 1 1 d . . . A 1
H3 H -0.0451 -0.0448 0.5841 0.063 Uiso 1 1 calc R U . A 1
C4 C -0.0748(5) -0.0224(4) 0.7102(4) 0.0519(16) Uani 1 1 d . . . A 1
H4 H -0.1391 -0.0529 0.6933 0.062 Uiso 1 1 calc R U . A 1
C5 C -0.0351(4) 0.0170(4) 0.7985(4) 0.0423(13) Uani 1 1 d . . . A 1
H5 H -0.0714 0.0137 0.8430 0.051 Uiso 1 1 calc R U . A 1
C6 C 0.0625(4) 0.0632(4) 0.8217(3) 0.0351(12) Uani 1 1 d . . . A 1
C7 C 0.1758(4) 0.1619(4) 0.9624(3) 0.0347(12) Uani 1 1 d . . . A 1
C8 C 0.1033(4) 0.1725(4) 1.1013(4) 0.0387(13) Uani 1 1 d . . . A 1
C9 C 0.1240(5) 0.2177(4) 1.2011(4) 0.0442(14) Uani 1 1 d . . . A 1
C10 C 0.0432(5) 0.2289(4) 1.2458(4) 0.0472(15) Uani 1 1 d . . . A 1
H10 H -0.0201 0.2119 1.2129 0.057 Uiso 1 1 calc R U . A 1
C11 C 0.0570(5) 0.2648(5) 1.3379(4) 0.0555(17) Uani 1 1 d . . . A 1
H11 H 0.0030 0.2742 1.3674 0.067 Uiso 1 1 calc R U . A 1
C12 C 0.1503(6) 0.2870(5) 1.3870(4) 0.0600(18) Uani 1 1 d . . . A 1
H12 H 0.1591 0.3103 1.4496 0.072 Uiso 1 1 calc R U . A 1
C13 C 0.2312(5) 0.2749(5) 1.3442(4) 0.0609(18) Uani 1 1 d . . . A 1
H13 H 0.2942 0.2900 1.3777 0.073 Uiso 1 1 calc R U . A 1
C14 C 0.2178(5) 0.2405(4) 1.2517(4) 0.0495(15) Uani 1 1 d . . . A 1
H14 H 0.2722 0.2323 1.2227 0.059 Uiso 1 1 calc R U . A 1
C15 C 0.3032(5) 0.1102(4) 0.5991(4) 0.0582(17) Uani 1 1 d . . . A 1
H15A H 0.2842 0.0904 0.5341 0.070 Uiso 1 1 calc R U . A 1
H15B H 0.3720 0.1026 0.6127 0.070 Uiso 1 1 calc R U . A 1
C16 C 0.2882(5) 0.2157(4) 0.6405(4) 0.0495(15) Uani 1 1 d . . . A 1
C17 C 0.3091(5) 0.2825(5) 0.5989(4) 0.0600(18) Uani 1 1 d . . . A 1
H17 H 0.3331 0.2640 0.5447 0.072 Uiso 1 1 calc R U . A 1
C18 C 0.2945(5) 0.3761(5) 0.6373(5) 0.0622(18) Uani 1 1 d . . . A 1
H18 H 0.3094 0.4226 0.6104 0.075 Uiso 1 1 calc R U . A 1
C19 C 0.2574(5) 0.4007(4) 0.7166(4) 0.0526(16) Uani 1 1 d . . . A 1
H19 H 0.2456 0.4640 0.7435 0.063 Uiso 1 1 calc R U . A 1
C20 C 0.2379(4) 0.3314(4) 0.7555(4) 0.0434(14) Uani 1 1 d . . . A 1
C21 C 0.2227(4) 0.4214(4) 0.9102(4) 0.0462(14) Uani 1 1 d . . . A 1
C22 C 0.0784(5) 0.3694(4) 0.9704(4) 0.0447(15) Uani 1 1 d . . . A 1
C23 C 0.0304(4) 0.3951(4) 1.0528(5) 0.0530(16) Uani 1 1 d D U . A 1
C24 C 0.0697(8) 0.4570(7) 1.1326(7) 0.109(3) Uani 1 1 d . U . A 1
H24 H 0.1326 0.4885 1.1395 0.130 Uiso 1 1 calc R U . A 1
C25 C 0.0216(9) 0.4775(7) 1.2067(7) 0.124(3) Uani 1 1 d . U . A 1
H25 H 0.0525 0.5211 1.2618 0.148 Uiso 1 1 calc R U . A 1
C26 C -0.0659(8) 0.4356(7) 1.1985(7) 0.096(2) Uani 1 1 d . U . A 1
H26 H -0.0982 0.4496 1.2480 0.115 Uiso 1 1 calc R U . A 1
C27 C -0.1105(7) 0.3731(7) 1.1211(7) 0.092(2) Uani 1 1 d . U . A 1
H27 H -0.1745 0.3455 1.1164 0.110 Uiso 1 1 calc R U . A 1
C28 C -0.0626(5) 0.3471(6) 1.0449(6) 0.079(2) Uani 1 1 d D . . A 1
H28 H -0.0923 0.2998 0.9915 0.095 Uiso 1 1 calc R U . A 1
C29 C 0.2742(5) -0.0487(4) 0.6144(4) 0.0550(17) Uani 1 1 d . . . A 1
H29A H 0.2390 -0.0888 0.5558 0.066 Uiso 1 1 calc R U . A 1
H29B H 0.3439 -0.0445 0.6115 0.066 Uiso 1 1 calc R U . A 1
C30 C 0.2546(5) -0.0939(4) 0.6834(4) 0.0478(15) Uani 1 1 d . . . A 1
C31 C 0.2206(5) -0.1907(4) 0.6619(5) 0.0545(16) Uani 1 1 d . . . A 1
H31 H 0.2014 -0.2294 0.6021 0.065 Uiso 1 1 calc R U . A 1
C32 C 0.2158(6) -0.2282(5) 0.7309(5) 0.068(2) Uani 1 1 d . . . A 1
H32 H 0.1904 -0.2925 0.7180 0.081 Uiso 1 1 calc R U . A 1
C33 C 0.2480(5) -0.1722(4) 0.8185(5) 0.0613(18) Uani 1 1 d . . . A 1
H33 H 0.2475 -0.1980 0.8655 0.074 Uiso 1 1 calc R U . A 1
C34 C 0.2812(4) -0.0760(4) 0.8349(4) 0.0438(14) Uani 1 1 d . . . A 1
C35 C 0.3098(4) -0.0100(4) 1.0028(4) 0.0422(14) Uani 1 1 d . . . A 1
C36 C 0.4526(4) 0.1214(4) 1.0683(5) 0.0464(15) Uani 1 1 d . . . A 1
C37 C 0.4978(4) 0.1983(4) 1.1528(4) 0.0499(15) Uani 1 1 d . . . A 1
C38 C 0.4918(5) 0.1932(6) 1.2371(5) 0.072(2) Uani 1 1 d . . . A 1
H38 H 0.4598 0.1380 1.2432 0.087 Uiso 1 1 calc R U . A 1
C39 C 0.5331(6) 0.2697(6) 1.3133(5) 0.090(3) Uani 1 1 d . . . A 1
H39 H 0.5279 0.2666 1.3704 0.108 Uiso 1 1 calc R U . A 1
C40 C 0.5819(6) 0.3505(6) 1.3036(6) 0.094(3) Uani 1 1 d . . . A 1
H40 H 0.6109 0.4017 1.3543 0.112 Uiso 1 1 calc R U . A 1
C41 C 0.5875(6) 0.3552(6) 1.2198(7) 0.082(2) Uani 1 1 d . . . A 1
H41 H 0.6194 0.4105 1.2138 0.099 Uiso 1 1 calc R U . A 1
C42 C 0.5473(5) 0.2806(5) 1.1446(5) 0.0648(19) Uani 1 1 d . . . A 1
H42 H 0.5529 0.2846 1.0878 0.078 Uiso 1 1 calc R U . A 1
C43 C 0.4943(6) 0.1692(4) 0.8245(4) 0.0495(16) Uani 1 1 d . . . A 1
C44 C 0.5985(5) 0.1950(6) 0.8627(5) 0.072(2) Uani 1 1 d . . . A 1
H44A H 0.6089 0.1917 0.9230 0.108 Uiso 1 1 calc R U . A 1
H44B H 0.6192 0.2595 0.8640 0.108 Uiso 1 1 calc R U . A 1
H44C H 0.6358 0.1507 0.8264 0.108 Uiso 1 1 calc R U . A 1
N1 N 0.2430(4) 0.0496(3) 0.6362(3) 0.0451(12) Uani 1 1 d . . . A 1
N2 N 0.1162(3) 0.0718(3) 0.7606(3) 0.0373(11) Uani 1 1 d . . . A 1
N3 N 0.0979(3) 0.1007(3) 0.9135(3) 0.0369(10) Uani 1 1 d . . . A 1
H3A H 0.0618 0.0798 0.9455 0.044 Uiso 1 1 calc R U . A 1
N4 N 0.1745(3) 0.1969(3) 1.0551(3) 0.0381(11) Uani 1 1 d . . . A 1
H4A H 0.2235 0.2382 1.0873 0.046 Uiso 1 1 calc R U . A 1
N5 N 0.2556(4) 0.2392(3) 0.7200(3) 0.0434(12) Uani 1 1 d . . . A 1
N6 N 0.1917(3) 0.3506(3) 0.8324(3) 0.0415(11) Uani 1 1 d . . . A 1
H6 H 0.1390 0.3135 0.8287 0.050 Uiso 1 1 calc R U . A 1
N7 N 0.1628(4) 0.4298(3) 0.9753(3) 0.0445(12) Uani 1 1 d . . . A 1
H7 H 0.1799 0.4778 1.0242 0.053 Uiso 1 1 calc R U . A 1
N8 N 0.2826(4) -0.0363(3) 0.7708(3) 0.0423(11) Uani 1 1 d . . . A 1
N9 N 0.3286(3) -0.0148(3) 0.9209(3) 0.0442(12) Uani 1 1 d . . . A 1
H9 H 0.3769 0.0255 0.9205 0.053 Uiso 1 1 calc R U . A 1
N10 N 0.3741(3) 0.0592(3) 1.0738(3) 0.0403(11) Uani 1 1 d . . . A 1
H10A H 0.3637 0.0638 1.1273 0.048 Uiso 1 1 calc R U . A 1
N11 N 0.4133(4) 0.1497(3) 0.7954(3) 0.0464(12) Uani 1 1 d . . . A 1
O1 O 0.0447(3) 0.3003(3) 0.9029(3) 0.0521(10) Uani 1 1 d . . . A 1
O2 O 0.0298(3) 0.1158(3) 1.0623(3) 0.0468(10) Uani 1 1 d . . . A 1
O3 O 0.4806(3) 0.1155(3) 0.9967(3) 0.0529(11) Uani 1 1 d . . . A 1
S1 S 0.32512(14) 0.49794(13) 0.93574(12) 0.0647(5) Uani 1 1 d . . . A 1
S2 S 0.27454(11) 0.20250(10) 0.92832(9) 0.0382(3) Uani 1 1 d . . . A 1
S3 S 0.21784(12) -0.07158(12) 1.02610(11) 0.0554(4) Uani 1 1 d . . . A 1
Ni1 Ni 0.26349(5) 0.11688(5) 0.77470(4) 0.0387(2) Uani 1 1 d . . . A 1
C45 C 0.3683(5) 0.4408(5) 0.1565(4) 0.0563(17) Uani 1 1 d . . . B 1
C46 C 0.4376(6) 0.5284(6) 0.1742(7) 0.087(2) Uani 1 1 d . . . B 1
H46A H 0.4042 0.5757 0.1551 0.130 Uiso 1 1 calc R U . B 1
H46B H 0.4908 0.5125 0.1414 0.130 Uiso 1 1 calc R U . B 1
H46C H 0.4630 0.5543 0.2375 0.130 Uiso 1 1 calc R U . B 1
N12 N 0.3156(4) 0.3757(4) 0.1437(4) 0.0642(15) Uani 1 1 d . . . B 1
C47 C 0.8014(6) 0.2945(6) 0.8105(7) 0.084(3) Uani 1 1 d . . . C 1
C48 C 0.8339(5) 0.2009(5) 0.7736(5) 0.074(2) Uani 1 1 d . . . C 1
H48A H 0.9027 0.2092 0.7708 0.111 Uiso 1 1 calc R U . C 1
H48B H 0.7976 0.1691 0.7141 0.111 Uiso 1 1 calc R U . C 1
H48C H 0.8229 0.1622 0.8115 0.111 Uiso 1 1 calc R U . C 1
N13 N 0.7764(7) 0.3663(6) 0.8411(8) 0.140(4) Uani 1 1 d . . . C 1
C49 C 0.4313(11) 0.7658(10) 0.3722(11) 0.133(10) Uani 0.601(12) 1 d D . P D 1
C50 C 0.3852(12) 0.7939(12) 0.4507(10) 0.102(6) Uani 0.601(12) 1 d D . P D 1
H50A H 0.3463 0.7386 0.4546 0.153 Uiso 0.601(12) 1 calc R U P D 1
H50B H 0.3437 0.8425 0.4465 0.153 Uiso 0.601(12) 1 calc R U P D 1
H50C H 0.4347 0.8194 0.5036 0.153 Uiso 0.601(12) 1 calc R U P D 1
N14 N 0.461(3) 0.728(2) 0.3095(17) 0.284(19) Uani 0.601(12) 1 d D . P D 1
C51 C 0.1013(11) 0.5258(10) 0.5444(9) 0.063(4) Uani 0.502(8) 1 d D . P E 1
C52 C -0.0068(13) 0.501(4) 0.519(2) 0.105(10) Uani 0.502(8) 1 d D U P E 1
H52A H -0.0378 0.5386 0.5668 0.157 Uiso 0.502(8) 1 calc R U P E 1
H52B H -0.0241 0.4337 0.5092 0.157 Uiso 0.502(8) 1 calc R U P E 1
H52C H -0.0286 0.5157 0.4648 0.157 Uiso 0.502(8) 1 calc R U P E 1
N15 N 0.1723(11) 0.5446(9) 0.5922(10) 0.089(4) Uani 0.502(8) 1 d D U P E 1
C53 C 0.2296(15) 0.5463(13) 0.4546(11) 0.098(5) Uani 0.498(8) 1 d D U P E 2
C54 C 0.2344(17) 0.5305(13) 0.3601(11) 0.114(6) Uani 0.498(8) 1 d D U P E 2
H54A H 0.3006 0.5232 0.3502 0.171 Uiso 0.498(8) 1 calc R U P E 2
H54B H 0.2138 0.5849 0.3438 0.171 Uiso 0.498(8) 1 calc R U P E 2
H54C H 0.1918 0.4731 0.3239 0.171 Uiso 0.498(8) 1 calc R U P E 2
N16 N 0.2323(13) 0.5568(10) 0.5270(10) 0.102(5) Uani 0.498(8) 1 d D U P E 2
Cl1 Cl 0.37621(13) 0.03250(12) 0.35132(11) 0.0601(5) Uani 1 1 d . . . F 1
O4 O 0.3322(4) 0.0244(4) 0.2610(3) 0.0829(16) Uani 1 1 d . . . F 1
O5 O 0.4663(5) -0.0038(5) 0.3491(4) 0.114(2) Uani 1 1 d . . . F 1
O6 O 0.3925(5) 0.1328(4) 0.4064(4) 0.0940(18) Uani 1 1 d . . . F 1
O7 O 0.3099(4) -0.0165(4) 0.3887(3) 0.0889(17) Uani 1 1 d . . . F 1
Cl2 Cl 0.97041(13) 0.25374(11) 0.59124(10) 0.0532(4) Uani 0.524(8) 1 d . . P G 1
O8 O 1.0106(13) 0.2821(12) 0.6835(9) 0.088(5) Uani 0.524(8) 1 d . U P G 1
O9 O 0.9148(9) 0.1601(7) 0.5632(8) 0.095(3) Uani 0.524(8) 1 d . U P G 1
O11 O 1.0484(10) 0.2458(10) 0.5400(8) 0.104(4) Uani 0.524(8) 1 d . U P G 1
O10 O 0.9026(12) 0.3175(10) 0.5850(10) 0.120(4) Uani 0.524(8) 1 d . U P G 1
Cl2A Cl 0.97041(13) 0.25374(11) 0.59124(10) 0.0532(4) Uani 0.476(8) 1 d D U P G 2
O8A O 1.0175(10) 0.2455(9) 0.6742(6) 0.054(3) Uani 0.476(8) 1 d D U P G 2
O9A O 0.9941(9) 0.1797(7) 0.5183(6) 0.089(4) Uani 0.476(8) 1 d D U P G 2
O11A O 1.0010(9) 0.3452(6) 0.5834(8) 0.104(4) Uani 0.476(8) 1 d D U P G 2
O10A O 0.8659(5) 0.2429(10) 0.5880(7) 0.094(4) Uani 0.476(8) 1 d D U P G 2
O12 O 0.4389(16) 0.6386(17) 0.4268(11) 0.171(10) Uani 0.399(12) 1 d . U P D 2

loop_
_atom_site_aniso_label
_atom_site_aniso_U_11
_atom_site_aniso_U_22
_atom_site_aniso_U_33
_atom_site_aniso_U_23
_atom_site_aniso_U_13
_atom_site_aniso_U_12
C1 0.063(4) 0.040(3) 0.029(3) 0.001(3) -0.001(3) 0.000(3)
C2 0.057(4) 0.036(3) 0.029(3) 0.008(3) 0.001(3) 0.007(3)
C3 0.070(5) 0.037(3) 0.034(3) 0.003(3) -0.018(3) -0.012(3)
C4 0.049(4) 0.054(4) 0.047(4) 0.016(3) -0.004(3) -0.009(3)
C5 0.045(4) 0.036(3) 0.039(3) 0.010(3) -0.006(3) -0.003(3)
C6 0.047(4) 0.028(3) 0.026(3) 0.004(2) 0.002(3) 0.004(2)
C7 0.041(3) 0.031(3) 0.028(3) 0.005(2) 0.003(2) 0.004(2)
C8 0.047(4) 0.036(3) 0.030(3) 0.006(3) 0.003(3) 0.009(3)
C9 0.056(4) 0.040(3) 0.033(3) 0.008(3) 0.006(3) 0.004(3)
C10 0.048(4) 0.050(4) 0.038(3) 0.007(3) 0.006(3) 0.007(3)
C11 0.056(5) 0.068(4) 0.036(4) 0.005(3) 0.015(3) 0.008(3)
C12 0.081(5) 0.066(4) 0.030(3) 0.010(3) 0.011(4) 0.012(4)
C13 0.065(5) 0.074(5) 0.033(3) 0.007(3) 0.001(3) -0.001(4)
C14 0.052(4) 0.053(4) 0.044(4) 0.013(3) 0.012(3) 0.012(3)
C15 0.079(5) 0.061(4) 0.028(3) 0.006(3) 0.008(3) 0.004(4)
C16 0.061(4) 0.051(4) 0.032(3) 0.011(3) 0.004(3) -0.001(3)
C17 0.076(5) 0.063(4) 0.040(4) 0.020(3) 0.011(3) -0.016(4)
C18 0.078(5) 0.057(4) 0.053(4) 0.025(4) 0.004(4) -0.011(4)
C19 0.069(5) 0.039(3) 0.045(4) 0.012(3) -0.001(3) -0.003(3)
C20 0.046(4) 0.042(3) 0.037(3) 0.011(3) -0.002(3) -0.003(3)
C21 0.048(4) 0.038(3) 0.050(4) 0.015(3) 0.001(3) -0.003(3)
C22 0.049(4) 0.032(3) 0.056(4) 0.015(3) 0.012(3) 0.016(3)
C23 0.058(4) 0.036(3) 0.065(4) 0.010(3) 0.021(3) 0.010(3)
C24 0.109(5) 0.094(5) 0.098(5) -0.016(4) 0.057(4) -0.013(4)
C25 0.127(5) 0.108(5) 0.112(5) -0.012(4) 0.065(5) -0.005(4)
C26 0.103(5) 0.084(5) 0.111(5) 0.026(4) 0.055(4) 0.035(4)
C27 0.086(5) 0.105(5) 0.114(5) 0.067(4) 0.043(5) 0.010(4)
C28 0.071(6) 0.087(5) 0.089(6) 0.040(5) 0.021(5) 0.002(4)
C29 0.075(5) 0.046(4) 0.037(3) -0.001(3) 0.015(3) 0.013(3)
C30 0.060(4) 0.042(3) 0.037(3) 0.005(3) 0.007(3) 0.012(3)
C31 0.064(5) 0.042(4) 0.050(4) 0.003(3) 0.010(3) 0.006(3)
C32 0.088(6) 0.039(4) 0.067(5) 0.003(4) 0.015(4) 0.010(4)
C33 0.084(5) 0.040(4) 0.063(5) 0.017(3) 0.020(4) 0.012(3)
C34 0.041(4) 0.037(3) 0.048(4) 0.007(3) 0.004(3) 0.007(3)
C35 0.045(4) 0.041(3) 0.042(3) 0.017(3) 0.002(3) 0.007(3)
C36 0.045(4) 0.045(3) 0.055(4) 0.023(3) 0.006(3) 0.012(3)
C37 0.040(4) 0.052(4) 0.055(4) 0.020(3) -0.006(3) 0.002(3)
C38 0.066(5) 0.078(5) 0.061(5) 0.023(4) -0.018(4) -0.023(4)
C39 0.097(7) 0.093(6) 0.055(5) 0.017(4) -0.034(4) -0.037(5)
C40 0.089(7) 0.077(6) 0.082(6) 0.011(5) -0.037(5) -0.029(5)
C41 0.071(6) 0.060(5) 0.100(7) 0.026(5) -0.023(5) -0.020(4)
C42 0.059(5) 0.059(4) 0.080(5) 0.036(4) -0.003(4) -0.002(4)
C43 0.060(5) 0.051(4) 0.044(4) 0.018(3) 0.024(4) 0.007(3)
C44 0.041(4) 0.094(6) 0.086(5) 0.035(5) 0.015(4) 0.009(4)
N1 0.063(4) 0.041(3) 0.028(2) 0.007(2) 0.007(2) 0.003(2)
N2 0.046(3) 0.032(2) 0.028(2) 0.004(2) 0.003(2) 0.001(2)
N3 0.041(3) 0.037(2) 0.028(2) 0.009(2) -0.003(2) -0.003(2)
N4 0.038(3) 0.036(2) 0.031(2) 0.003(2) -0.001(2) -0.004(2)
N5 0.053(3) 0.048(3) 0.030(3) 0.012(2) 0.008(2) 0.010(2)
N6 0.047(3) 0.032(2) 0.040(3) 0.006(2) 0.005(2) 0.002(2)
N7 0.052(3) 0.030(2) 0.045(3) 0.003(2) 0.013(2) -0.002(2)
N8 0.053(3) 0.037(3) 0.036(3) 0.010(2) 0.005(2) 0.012(2)
N9 0.042(3) 0.044(3) 0.050(3) 0.021(2) 0.005(2) 0.006(2)
N10 0.044(3) 0.039(3) 0.037(3) 0.013(2) 0.004(2) 0.002(2)
N11 0.047(3) 0.050(3) 0.042(3) 0.014(2) 0.010(3) 0.006(3)
O1 0.054(3) 0.036(2) 0.057(3) 0.004(2) 0.007(2) -0.001(2)
O2 0.048(3) 0.050(2) 0.036(2) 0.0068(19) 0.006(2) -0.002(2)
O3 0.040(2) 0.061(3) 0.060(3) 0.024(2) 0.006(2) 0.001(2)
S1 0.0636(12) 0.0691(11) 0.0489(10) 0.0098(9) 0.0065(9) -0.0243(9)
S2 0.0419(9) 0.0375(8) 0.0304(7) 0.0056(6) 0.0038(6) 0.0018(6)
S3 0.0486(10) 0.0596(10) 0.0518(10) 0.0142(8) 0.0033(8) -0.0069(8)
Ni1 0.0463(5) 0.0374(4) 0.0280(4) 0.0048(3) 0.0046(3) 0.0049(3)
C45 0.051(4) 0.054(4) 0.053(4) 0.005(3) 0.002(3) -0.001(3)
C46 0.058(5) 0.075(5) 0.126(7) 0.035(5) 0.009(5) 0.006(4)
N12 0.068(4) 0.058(4) 0.055(4) 0.007(3) 0.008(3) -0.011(3)
C47 0.070(6) 0.067(5) 0.140(8) 0.056(6) 0.045(6) 0.015(4)
C48 0.062(5) 0.080(5) 0.068(5) 0.014(4) 0.003(4) -0.017(4)
N13 0.120(7) 0.075(5) 0.273(13) 0.090(7) 0.104(8) 0.035(5)
C49 0.089(13) 0.110(14) 0.20(2) 0.115(17) -0.082(15) -0.055(11)
C50 0.096(13) 0.144(16) 0.071(10) 0.049(11) -0.007(9) 0.018(11)
N14 0.36(4) 0.32(4) 0.16(2) 0.03(2) 0.14(3) 0.03(3)
C51 0.076(11) 0.050(8) 0.053(9) 0.002(7) 0.009(8) 0.010(8)
C52 0.107(13) 0.089(10) 0.09(2) 0.013(16) -0.030(11) 0.016(10)
N15 0.096(9) 0.059(7) 0.096(9) 0.016(7) -0.013(8) -0.002(7)
C53 0.113(9) 0.077(7) 0.104(8) 0.035(7) 0.007(7) 0.011(6)
C54 0.154(13) 0.084(10) 0.109(11) 0.035(9) 0.031(10) 0.017(9)
N16 0.120(9) 0.077(7) 0.095(9) 0.028(7) -0.019(8) -0.014(7)
Cl1 0.0633(12) 0.0658(11) 0.0425(9) 0.0060(8) 0.0099(8) 0.0013(9)
O4 0.101(4) 0.087(4) 0.045(3) 0.011(3) 0.000(3) -0.023(3)
O5 0.083(4) 0.142(6) 0.106(5) 0.013(4) 0.017(4) 0.052(4)
O6 0.132(5) 0.066(3) 0.065(3) -0.001(3) 0.010(3) 0.000(3)
O7 0.103(4) 0.095(4) 0.054(3) 0.009(3) 0.020(3) -0.028(3)
Cl2 0.0684(11) 0.0438(9) 0.0400(8) 0.0042(7) 0.0074(8) 0.0035(8)
O8 0.088(7) 0.099(10) 0.049(6) -0.009(6) 0.008(5) -0.016(7)
O9 0.112(7) 0.055(5) 0.086(6) -0.002(5) -0.015(6) -0.027(5)
O11 0.114(7) 0.118(8) 0.070(6) 0.011(6) 0.041(6) -0.012(6)
O10 0.125(8) 0.085(7) 0.137(8) 0.025(6) -0.014(7) 0.041(7)
Cl2A 0.0684(11) 0.0438(9) 0.0400(8) 0.0042(7) 0.0074(8) 0.0035(8)
O8A 0.061(6) 0.056(7) 0.037(6) 0.008(5) 0.000(5) 0.008(6)
O9A 0.108(8) 0.078(7) 0.057(6) -0.016(5) 0.014(6) 0.015(6)
O11A 0.127(8) 0.069(6) 0.119(7) 0.045(6) 0.010(7) -0.019(6)
O10A 0.078(7) 0.115(8) 0.082(7) 0.024(6) 0.004(6) 0.006(6)
O12 0.173(16) 0.231(18) 0.065(10) -0.003(10) 0.032(10) -0.050(13)

loop_
_atom_type_symbol
_atom_type_description
_atom_type_scat_dispersion_real
_atom_type_scat_dispersion_imag
_atom_type_scat_source
C C 0.0033 0.0016 'International Tables Vol C Tables 4.2.6.8 and 6.1.1.4'
H H 0.0000 0.0000 'International Tables Vol C Tables 4.2.6.8 and 6.1.1.4'
N N 0.0061 0.0033 'International Tables Vol C Tables 4.2.6.8 and 6.1.1.4'
O O 0.0106 0.0060 'International Tables Vol C Tables 4.2.6.8 and 6.1.1.4'
S S 0.1246 0.1234 'International Tables Vol C Tables 4.2.6.8 and 6.1.1.4'
Ni Ni 0.3393 1.1124 'International Tables Vol C Tables 4.2.6.8 and 6.1.1.4'
Cl Cl 0.1484 0.1585 'International Tables Vol C Tables 4.2.6.8 and 6.1.1.4'

loop_
_geom_angle_atom_site_label_1
_geom_angle_atom_site_label_2
_geom_angle_atom_site_label_3
_geom_angle
_geom_angle_site_symmetry_1
_geom_angle_site_symmetry_3
N1 C1 C2 112.6(5) . .
N2 C2 C3 121.8(5) . .
N2 C2 C1 116.3(5) . .
C3 C2 C1 121.7(5) . .
C2 C3 C4 119.3(6) . .
C5 C4 C3 119.5(6) . .
C4 C5 C6 118.8(5) . .
N2 C6 N3 122.2(5) . .
N2 C6 C5 122.7(5) . .
N3 C6 C5 115.1(5) . .
N3 C7 N4 115.3(4) . .
N3 C7 S2 128.8(4) . .
N4 C7 S2 115.8(4) . .
O2 C8 N4 121.8(5) . .
O2 C8 C9 122.5(5) . .
N4 C8 C9 115.7(5) . .
C14 C9 C10 118.9(5) . .
C14 C9 C8 123.8(5) . .
C10 C9 C8 117.0(6) . .
C11 C10 C9 120.2(6) . .
C10 C11 C12 120.1(6) . .
C11 C12 C13 120.6(6) . .
C14 C13 C12 119.5(7) . .
C13 C14 C9 120.7(6) . .
N1 C15 C16 109.3(5) . .
N5 C16 C17 122.6(6) . .
N5 C16 C15 116.5(5) . .
C17 C16 C15 120.9(5) . .
C18 C17 C16 119.6(6) . .
C17 C18 C19 118.7(6) . .
C20 C19 C18 119.4(6) . .
N5 C20 C19 122.5(5) . .
N5 C20 N6 115.7(4) . .
C19 C20 N6 121.7(5) . .
N6 C21 N7 115.6(5) . .
N6 C21 S1 126.2(5) . .
N7 C21 S1 118.1(5) . .
O1 C22 N7 122.4(5) . .
O1 C22 C23 122.2(5) . .
N7 C22 C23 115.4(5) . .
C24 C23 C28 117.2(7) . .
C24 C23 C22 125.9(6) . .
C28 C23 C22 116.9(6) . .
C23 C24 C25 123.2(9) . .
C26 C25 C24 119.5(11) . .
C25 C26 C27 121.1(9) . .
C26 C27 C28 121.2(8) . .
C23 C28 C27 117.5(8) . .
C30 C29 N1 110.9(4) . .
N8 C30 C31 121.5(5) . .
N8 C30 C29 115.5(5) . .
C31 C30 C29 122.6(5) . .
C32 C31 C30 118.2(6) . .
C33 C32 C31 120.8(6) . .
C32 C33 C34 117.6(6) . .
N8 C34 C33 123.3(6) . .
N8 C34 N9 113.8(5) . .
C33 C34 N9 122.4(5) . .
N9 C35 N10 114.0(5) . .
N9 C35 S3 126.8(5) . .
N10 C35 S3 119.2(4) . .
O3 C36 N10 122.1(6) . .
O3 C36 C37 121.3(6) . .
N10 C36 C37 116.5(5) . .
C38 C37 C42 119.2(7) . .
C38 C37 C36 123.7(6) . .
C42 C37 C36 117.1(6) . .
C37 C38 C39 120.4(7) . .
C40 C39 C38 119.4(8) . .
C41 C40 C39 119.8(8) . .
C40 C41 C42 121.3(7) . .
C41 C42 C37 119.8(7) . .
N11 C43 C44 179.5(8) . .
C15 N1 C1 112.4(5) . .
C15 N1 C29 109.9(4) . .
C1 N1 C29 111.3(5) . .
C15 N1 Ni1 107.1(3) . .
C1 N1 Ni1 105.2(3) . .
C29 N1 Ni1 110.8(3) . .
C6 N2 C2 117.8(5) . .
C6 N2 Ni1 130.2(4) . .
C2 N2 Ni1 111.0(3) . .
C7 N3 C6 133.6(5) . .
C8 N4 C7 127.6(5) . .
C16 N5 C20 117.1(4) . .
C16 N5 Ni1 109.4(4) . .
C20 N5 Ni1 132.8(3) . .
C21 N6 C20 125.6(5) . .
C22 N7 C21 127.4(5) . .
C34 N8 C30 118.4(5) . .
C34 N8 Ni1 129.5(4) . .
C30 N8 Ni1 107.1(3) . .
C35 N9 C34 129.9(5) . .
C36 N10 C35 128.0(5) . .
C43 N11 Ni1 165.9(5) . .
C7 S2 Ni1 107.35(19) . .
N11 Ni1 N2 173.41(17) . .
N11 Ni1 N1 97.57(19) . .
N2 Ni1 N1 84.30(18) . .
N11 Ni1 N5 86.58(18) . .
N2 Ni1 N5 100.01(17) . .
N1 Ni1 N5 76.64(17) . .
N11 Ni1 N8 89.60(18) . .
N2 Ni1 N8 84.47(17) . .
N1 Ni1 N8 80.25(17) . .
N5 Ni1 N8 155.85(17) . .
N11 Ni1 S2 85.98(14) . .
N2 Ni1 S2 92.67(12) . .
N1 Ni1 S2 174.25(14) . .
N5 Ni1 S2 99.15(12) . .
N8 Ni1 S2 104.37(12) . .
N12 C45 C46 179.2(8) . .
N13 C47 C48 178.1(10) . .
N14 C49 C50 168(2) . .
N15 C51 C52 179(2) . 2_566
N15 C51 C52 154.5(17) . .
C52 C51 C52 25(2) 2_566 .
N16 C53 C54 175(2) . .
O5 Cl1 O7 112.9(4) . .
O5 Cl1 O4 109.0(4) . .
O7 Cl1 O4 108.9(3) . .
O5 Cl1 O6 108.8(4) . .
O7 Cl1 O6 107.5(3) . .
O4 Cl1 O6 109.6(3) . .
O10 Cl2 O8 104.8(9) . .
O10 Cl2 O11 120.0(9) . .
O8 Cl2 O11 109.0(10) . .
O10 Cl2 O9 105.8(9) . .
O8 Cl2 O9 110.6(8) . .
O11 Cl2 O9 106.6(8) . .

loop_
_geom_bond_atom_site_label_1
_geom_bond_atom_site_label_2
_geom_bond_distance
_geom_bond_site_symmetry_2
C1 N1 1.484(8) .
C1 C2 1.491(8) .
C2 N2 1.371(7) .
C2 C3 1.379(8) .
C3 C4 1.386(8) .
C4 C5 1.354(8) .
C5 C6 1.411(8) .
C6 N2 1.325(6) .
C6 N3 1.387(7) .
C7 N3 1.329(7) .
C7 N4 1.399(6) .
C7 S2 1.669(5) .
C8 O2 1.222(6) .
C8 N4 1.391(7) .
C8 C9 1.489(8) .
C9 C14 1.388(9) .
C9 C10 1.396(8) .
C10 C11 1.369(8) .
C11 C12 1.373(9) .
C12 C13 1.380(9) .
C13 C14 1.373(8) .
C15 N1 1.472(7) .
C15 C16 1.525(8) .
C16 N5 1.347(7) .
C16 C17 1.369(8) .
C17 C18 1.362(9) .
C18 C19 1.377(8) .
C19 C20 1.366(8) .
C20 N5 1.350(7) .
C20 N6 1.412(7) .
C21 N6 1.334(7) .
C21 N7 1.390(7) .
C21 S1 1.659(6) .
C22 O1 1.229(7) .
C22 N7 1.389(7) .
C22 C23 1.501(8) .
C23 C24 1.323(11) .
C23 C28 1.389(5) .
C24 C25 1.389(11) .
C25 C26 1.287(13) .
C26 C27 1.317(13) .
C27 C28 1.419(11) .
C29 C30 1.482(8) .
C29 N1 1.487(7) .
C30 N8 1.364(7) .
C30 C31 1.380(8) .
C31 C32 1.370(9) .
C32 C33 1.367(10) .
C33 C34 1.383(8) .
C34 N8 1.314(7) .
C34 N9 1.416(7) .
C35 N9 1.336(7) .
C35 N10 1.405(7) .
C35 S3 1.651(6) .
C36 O3 1.226(7) .
C36 N10 1.394(7) .
C36 C37 1.479(9) .
C37 C38 1.371(9) .
C37 C42 1.390(8) .
C38 C39 1.386(10) .
C39 C40 1.377(11) .
C40 C41 1.359(11) .
C41 C42 1.359(10) .
C43 N11 1.131(8) .
C43 C44 1.459(10) .
N1 Ni1 2.076(4) .
N2 Ni1 2.056(5) .
N5 Ni1 2.218(4) .
N8 Ni1 2.261(4) .
N11 Ni1 2.051(6) .
S2 Ni1 2.3440(15) .
C45 N12 1.104(7) .
C45 C46 1.471(10) .
C47 N13 1.117(10) .
C47 C48 1.448(11) .
C49 N14 1.123(8) .
C49 C50 1.436(8) .
C51 N15 1.115(8) .
C51 C52 1.48(3) 2_566
C51 C52 1.482(9) .
C53 N16 1.102(8) .
C53 C54 1.450(8) .
Cl1 O5 1.393(6) .
Cl1 O7 1.419(5) .
Cl1 O4 1.440(5) .
Cl1 O6 1.443(5) .
Cl2 O10 1.389(12) .
Cl2 O8 1.407(14) .
Cl2 O11 1.426(10) .
Cl2 O9 1.430(9) .
